data_7051057
loop_
_publ_author_name
'Fei, Bao-Li'
'Sun, Wei-Yin'
'Okamura, Taka-aki'
'Tang, Wen-Xia'
'Ueyama, Norikazu'

_publ_section_title
;
 Synthesis and crystal structure of a luminescent infinite 2D
 brick-wall network with two- and three-coordinate silver(I) atoms and
 ligand-unsupported silver--silver interactions
;
_journal_issue 2
_journal_name_full 'New Journal of Chemistry'
_journal_page_first 210
_journal_paper_doi 10.1039/b008266j
_journal_volume 25
_journal_year 2001
_chemical_formula_moiety 'C31 H40 Ag3 Cl3 N8.50 O2 '
_chemical_formula_sum 'C31 H41.5 Ag3 Cl3 N8.5 O12'
_chemical_formula_weight 1155.18
_space_group_IT_number 2
_symmetry_cell_setting triclinic
_symmetry_Int_Tables_number 2
_symmetry_space_group_name_Hall '-P 1'
_symmetry_space_group_name_H-M 'P -1'
_cell_angle_alpha 100.50(3)
_cell_angle_beta 102.23(2)
_cell_angle_gamma 97.16(2)
_cell_formula_units_Z 2
_cell_length_a 13.612(2)
_cell_length_b 15.789(4)
_cell_length_c 10.172(4)
_cell_measurement_reflns_used 24
_cell_measurement_temperature 298.2
_cell_measurement_theta_max 16.7
_cell_measurement_theta_min 15.0
_cell_volume 2070.2(11)
_computing_cell_refinement WinAFC
_computing_data_collection WinAFC
_computing_data_reduction 'teXsan Ver. 1.10'
_computing_publication_material 'teXsan Ver. 1.10'
_computing_structure_refinement 'teXsan Ver. 1.10'
_computing_structure_solution SHELXS97
_diffrn_measured_fraction_theta_full 1.0000
_diffrn_measured_fraction_theta_max 1.0000
_diffrn_measurement_device_type 'Rigaku AFC7R'
_diffrn_measurement_method \w-2\q
_diffrn_radiation_type 'Mo K\a'
_diffrn_radiation_wavelength 0.7107
_diffrn_reflns_av_R_equivalents 0.022
_diffrn_reflns_limit_h_max 17
_diffrn_reflns_limit_h_min -17
_diffrn_reflns_limit_k_max 20
_diffrn_reflns_limit_k_min -20
_diffrn_reflns_limit_l_max 13
_diffrn_reflns_limit_l_min 0
_diffrn_reflns_number 10049
_diffrn_reflns_theta_full 27.51
_diffrn_reflns_theta_max 27.51
_diffrn_standards_decay_% 1.21
_diffrn_standards_interval_count 150
_diffrn_standards_number 3
_exptl_absorpt_coefficient_mu 1.663
_exptl_absorpt_correction_T_max 0.847
_exptl_absorpt_correction_T_min 0.449
_exptl_absorpt_correction_type psi-scan
_exptl_absorpt_process_details '(North, Phillips & Mathews, 1968)'
_exptl_crystal_colour colorless
_exptl_crystal_density_diffrn 1.853
_exptl_crystal_density_method 'not measured'
_exptl_crystal_description plate
_exptl_crystal_size_max 0.500
_exptl_crystal_size_mid 0.500
_exptl_crystal_size_min 0.100
_refine_diff_density_max 0.95
_refine_diff_density_min -0.82
_refine_ls_extinction_method none
_refine_ls_goodness_of_fit_ref 1.063
_refine_ls_hydrogen_treatment noref
_refine_ls_number_parameters 513
_refine_ls_number_reflns 9511
_refine_ls_R_factor_gt 0.0421
_refine_ls_shift/su_max 0.0085
_refine_ls_structure_factor_coef Fsqd
_refine_ls_weighting_details 'w = 1/[\s^2^(Fo^2^) + (0.06000(Max(Fo^2^,0) + 2Fc^2^)/3)^2^]'
_refine_ls_weighting_scheme calc
_refine_ls_wR_factor_ref 0.1517
_reflns_number_gt 4002
_reflns_number_total 9511
_reflns_threshold_expression F^2^>2.0\s(F^2^)
_cod_data_source_file b008266j.txt
_cod_data_source_block '[Ag3(pyCH2NHCH2CH2CH2NHCH2'
_cod_original_cell_volume 2070(1)
_cod_original_sg_symbol_H-M 'P -1         '
_cod_original_formula_sum 'C31 H41.50 Ag3 Cl3 N8.50 O12 '
_cod_database_code 7051057

loop_
_symmetry_equiv_pos_as_xyz
x,y,z
-x,-y,-z

loop_
_atom_site_label
_atom_site_type_symbol
_atom_site_fract_x
_atom_site_fract_y
_atom_site_fract_z
_atom_site_U_iso_or_equiv
_atom_site_adp_type
_atom_site_occupancy
_atom_site_calc_flag
_atom_site_refinement_flags
_atom_site_disorder_assembly
_atom_site_disorder_group
Ag(1) Ag 0.65232(4) 0.38757(4) 1.31766(7) 0.0694(2) Uani 1.00 d . . .
Ag(2) Ag 0.21719(4) 0.19245(4) 0.87693(6) 0.0604(2) Uani 1.00 d . . .
Ag(3) Ag 0.49803(6) 0.01378(6) 1.34858(7) 0.0985(3) Uani 1.00 d . . .
Cl(1) Cl 0.8638(2) 0.0575(1) 0.1700(2) 0.0695(6) Uani 1.00 d . . .
Cl(2) Cl 0.2343(2) 0.4312(1) 0.8226(3) 0.0813(7) Uani 1.00 d . . .
Cl(3) Cl 0.6565(2) 0.2291(2) 0.6121(3) 0.0831(7) Uani 1.00 d . . .
O(11) O 0.8643(6) 0.1229(4) 0.2843(7) 0.122(3) Uani 1.00 d . . .
O(12) O 0.7730(5) -0.0022(5) 0.1266(7) 0.124(3) Uani 1.00 d . . .
O(13) O 0.8840(6) 0.0957(4) 0.0612(7) 0.117(3) Uani 1.00 d . . .
O(14) O 0.9425(6) 0.0108(5) 0.2166(10) 0.144(3) Uani 1.00 d . . .
O(21) O 0.2242(5) 0.3848(4) 0.9233(7) 0.115(3) Uani 1.00 d . . .
O(22) O 0.152(1) 0.462(1) 0.773(2) 0.303(9) Uani 1.00 d . . .
O(23) O 0.249(1) 0.3739(8) 0.718(1) 0.257(7) Uani 1.00 d . . .
O(24) O 0.309(1) 0.4910(8) 0.859(1) 0.304(7) Uani 1.00 d . . .
O(31) O 0.6484(6) 0.1566(4) 0.6738(8) 0.122(3) Uani 1.00 d . . .
O(32) O 0.5886(8) 0.2839(6) 0.644(1) 0.175(5) Uani 1.00 d . . .
O(33) O 0.6296(9) 0.2057(6) 0.4691(9) 0.184(5) Uani 1.00 d . . .
O(34) O 0.7521(6) 0.2740(8) 0.652(1) 0.245(6) Uani 1.00 d . . .
N(5) N 0.898(3) 0.435(2) 0.882(4) 0.253(9) Uiso 0.50 d P . .
N(11) N 0.7848(4) 0.4406(3) 1.5208(6) 0.054(2) Uani 1.00 d . . .
N(12) N 0.5035(4) 0.5872(4) 1.6684(6) 0.059(2) Uani 1.00 d . . .
N(21) N 0.7433(4) 0.2936(3) 1.2173(6) 0.053(2) Uani 1.00 d . . .
N(22) N 0.3876(4) 0.2108(4) 0.9318(6) 0.059(2) Uani 1.00 d . . .
N(31) N 0.0767(4) 0.1638(3) 0.6833(5) 0.053(2) Uani 1.00 d . . .
N(32) N 0.3718(5) 0.0433(5) 0.5940(7) 0.075(2) Uani 1.00 d . . .
N(41) N 0.0916(4) 0.1879(3) 1.0018(5) 0.051(2) Uani 1.00 d . . .
N(42) N 0.3763(5) 0.0760(5) 1.2730(6) 0.072(2) Uani 1.00 d . . .
C(1) C 0.8887(4) 0.4311(5) 1.5009(7) 0.057(2) Uani 1.00 d . . .
C(2) C 0.8932(5) 0.3406(5) 1.4187(8) 0.060(2) Uani 1.00 d . . .
C(3) C 0.8548(4) 0.3234(4) 1.2683(8) 0.055(2) Uani 1.00 d . . .
C(4) C -0.0088(5) 0.2097(5) 0.6938(8) 0.064(2) Uani 1.00 d . . .
C(5) C -0.0535(5) 0.1961(6) 0.8116(9) 0.074(3) Uani 1.00 d . . .
C(6) C 0.0114(5) 0.2391(5) 0.9544(8) 0.067(2) Uani 1.00 d . . .
C(10) C 0.7903(5) 0.5307(5) 1.5978(9) 0.074(2) Uani 1.00 d . . .
C(11) C 0.6885(5) 0.5487(4) 1.6221(8) 0.057(2) Uani 1.00 d . . .
C(12) C 0.6264(5) 0.5887(5) 1.5363(8) 0.062(2) Uani 1.00 d . . .
C(13) C 0.5361(5) 0.6078(4) 1.5632(8) 0.060(2) Uani 1.00 d . . .
C(14) C 0.5619(5) 0.5484(5) 1.7533(7) 0.065(2) Uani 1.00 d . . .
C(15) C 0.6543(6) 0.5282(5) 1.7322(8) 0.068(2) Uani 1.00 d . . .
C(20) C 0.7131(5) 0.2652(5) 1.0684(8) 0.073(2) Uani 1.00 d . . .
C(21) C 0.6001(5) 0.2440(5) 1.0165(7) 0.062(2) Uani 1.00 d . . .
C(22) C 0.5439(6) 0.3090(5) 0.9850(9) 0.074(3) Uani 1.00 d . . .
C(23) C 0.4409(6) 0.2895(5) 0.9440(8) 0.069(2) Uani 1.00 d . . .
C(24) C 0.4399(5) 0.1471(5) 0.9587(8) 0.064(2) Uani 1.00 d . . .
C(25) C 0.5448(5) 0.1622(5) 1.0017(8) 0.068(2) Uani 1.00 d . . .
C(30) C 0.1075(6) 0.1663(6) 0.5536(8) 0.075(3) Uani 1.00 d . . .
C(31) C 0.1984(5) 0.1228(5) 0.5549(7) 0.061(2) Uani 1.00 d . . .
C(32) C 0.1911(6) 0.0328(5) 0.5363(9) 0.075(3) Uani 1.00 d . . .
C(33) C 0.2785(7) -0.0036(5) 0.5591(9) 0.075(3) Uani 1.00 d . . .
C(34) C 0.3797(6) 0.1300(6) 0.6062(8) 0.073(3) Uani 1.00 d . . .
C(35) C 0.2950(6) 0.1708(5) 0.5875(8) 0.070(3) Uani 1.00 d . . .
C(40) C 0.1312(6) 0.2133(5) 1.1510(8) 0.068(2) Uani 1.00 d . . .
C(41) C 0.2168(5) 0.1642(5) 1.1954(6) 0.055(2) Uani 1.00 d . . .
C(42) C 0.1980(6) 0.0783(5) 1.1977(7) 0.067(2) Uani 1.00 d . . .
C(43) C 0.2789(7) 0.0353(5) 1.2350(8) 0.073(3) Uani 1.00 d . . .
C(44) C 0.3932(6) 0.1596(7) 1.2678(8) 0.080(3) Uani 1.00 d . . .
C(45) C 0.3173(6) 0.2057(5) 1.2280(7) 0.066(2) Uani 1.00 d . . .
C(51) C 0.961(1) 0.481(1) 0.940(2) 0.168(6) Uiso 1.00 d . . .
H(1) H 0.7728 0.4024 1.5838 0.0692 Uiso 1.00 calc . . .
H(2) H 0.7304 0.2407 1.2505 0.0646 Uiso 1.00 calc . . .
H(3) H 0.0469 0.1030 0.6719 0.0650 Uiso 1.00 calc . . .
H(4) H 0.0577 0.1277 0.9823 0.0616 Uiso 1.00 calc . . .
H(5) H 0.9080 0.4746 1.4511 0.0695 Uiso 1.00 calc . . .
H(6) H 0.9365 0.4441 1.5888 0.0695 Uiso 1.00 calc . . .
H(7) H 0.9628 0.3304 1.4392 0.0711 Uiso 1.00 calc . . .
H(8) H 0.8536 0.2974 1.4517 0.0711 Uiso 1.00 calc . . .
H(9) H 0.8895 0.2814 1.2245 0.0666 Uiso 1.00 calc . . .
H(10) H 0.8714 0.3774 1.2388 0.0666 Uiso 1.00 calc . . .
H(11) H 0.0168 0.2719 0.7063 0.0764 Uiso 1.00 calc . . .
H(12) H -0.0597 0.1932 0.6085 0.0764 Uiso 1.00 calc . . .
H(13) H -0.1184 0.2160 0.8007 0.0873 Uiso 1.00 calc . . .
H(14) H -0.0670 0.1341 0.8072 0.0873 Uiso 1.00 calc . . .
H(15) H -0.0304 0.2468 1.0195 0.0835 Uiso 1.00 calc . . .
H(16) H 0.0444 0.2964 0.9524 0.0835 Uiso 1.00 calc . . .
H(17) H 0.8394 0.5421 1.6854 0.0907 Uiso 1.00 calc . . .
H(18) H 0.8136 0.5713 1.5463 0.0907 Uiso 1.00 calc . . .
H(19) H 0.7401 0.3111 1.0280 0.0881 Uiso 1.00 calc . . .
H(20) H 0.7427 0.2147 1.0393 0.0881 Uiso 1.00 calc . . .
H(21) H 0.0530 0.1384 0.4758 0.0928 Uiso 1.00 calc . . .
H(22) H 0.1244 0.2266 0.5478 0.0928 Uiso 1.00 calc . . .
H(23) H 0.1563 0.2751 1.1790 0.0830 Uiso 1.00 calc . . .
H(24) H 0.0783 0.2008 1.1987 0.0830 Uiso 1.00 calc . . .
H(25) H 0.6476 0.6049 1.4580 0.0781 Uiso 1.00 calc . . .
H(26) H 0.4941 0.6372 1.5036 0.0718 Uiso 1.00 calc . . .
H(27) H 0.5390 0.5347 1.8326 0.0805 Uiso 1.00 calc . . .
H(28) H 0.6942 0.4987 1.7940 0.0804 Uiso 1.00 calc . . .
H(29) H 0.5791 0.3677 0.9933 0.0902 Uiso 1.00 calc . . .
H(30) H 0.4032 0.3353 0.9220 0.0815 Uiso 1.00 calc . . .
H(31) H 0.4028 0.0887 0.9454 0.0758 Uiso 1.00 calc . . .
H(32) H 0.5797 0.1153 1.0232 0.0836 Uiso 1.00 calc . . .
H(33) H 0.1245 -0.0050 0.5099 0.0883 Uiso 1.00 calc . . .
H(34) H 0.2711 -0.0673 0.5457 0.0883 Uiso 1.00 calc . . .
H(35) H 0.4475 0.1649 0.6301 0.0870 Uiso 1.00 calc . . .
H(36) H 0.3037 0.2347 0.5988 0.0877 Uiso 1.00 calc . . .
H(37) H 0.1291 0.0476 1.1718 0.0802 Uiso 1.00 calc . . .
H(38) H 0.2648 -0.0259 1.2343 0.0888 Uiso 1.00 calc . . .
H(39) H 0.4628 0.1907 1.2960 0.0931 Uiso 1.00 calc . . .
H(40) H 0.3329 0.2660 1.2229 0.0802 Uiso 1.00 calc . . .

loop_
_atom_site_aniso_label
_atom_site_aniso_U_11
_atom_site_aniso_U_22
_atom_site_aniso_U_33
_atom_site_aniso_U_12
_atom_site_aniso_U_13
_atom_site_aniso_U_23
Ag(1) 0.0352(3) 0.0758(4) 0.0924(4) 0.0179(3) 0.0133(3) 0.0026(3)
Ag(2) 0.0373(3) 0.0822(4) 0.0603(3) 0.0186(2) 0.0063(2) 0.0124(3)
Ag(3) 0.0880(5) 0.1571(7) 0.0760(4) 0.0707(5) 0.0305(4) 0.0439(4)
Cl(1) 0.078(1) 0.051(1) 0.077(1) 0.0031(9) 0.022(1) 0.0098(9)
Cl(2) 0.094(2) 0.065(1) 0.102(2) 0.031(1) 0.034(1) 0.036(1)
Cl(3) 0.052(1) 0.094(2) 0.115(2) 0.019(1) 0.016(1) 0.053(1)
O(11) 0.188(8) 0.069(4) 0.101(5) 0.020(4) 0.043(5) -0.009(3)
O(12) 0.092(5) 0.135(6) 0.121(5) -0.045(4) 0.023(4) 0.011(4)
O(13) 0.151(7) 0.105(5) 0.103(5) -0.008(4) 0.054(5) 0.038(4)
O(14) 0.114(6) 0.109(5) 0.228(10) 0.044(5) 0.048(6) 0.059(6)
O(21) 0.119(6) 0.120(5) 0.138(6) 0.035(4) 0.050(5) 0.077(5)
O(22) 0.25(1) 0.39(2) 0.45(2) 0.23(1) 0.16(2) 0.33(2)
O(23) 0.43(2) 0.23(1) 0.171(10) 0.12(1) 0.16(1) 0.031(9)
O(24) 0.34(2) 0.19(1) 0.27(2) -0.18(1) -0.09(1) 0.11(1)
O(31) 0.126(6) 0.103(5) 0.188(7) 0.052(4) 0.076(5) 0.093(5)
O(32) 0.204(10) 0.147(7) 0.24(1) 0.108(7) 0.102(9) 0.095(7)
O(33) 0.26(1) 0.179(9) 0.109(7) 0.057(8) 0.006(7) 0.041(6)
O(34) 0.067(5) 0.33(1) 0.36(2) -0.024(7) -0.024(7) 0.27(1)
N(11) 0.035(3) 0.052(3) 0.075(4) 0.010(2) 0.012(3) 0.008(3)
N(12) 0.034(3) 0.059(4) 0.074(4) 0.012(2) 0.005(3) -0.004(3)
N(21) 0.035(3) 0.048(3) 0.076(4) 0.012(2) 0.014(3) 0.011(3)
N(22) 0.043(3) 0.072(4) 0.056(3) 0.015(3) 0.003(3) 0.004(3)
N(31) 0.038(3) 0.066(4) 0.054(3) 0.012(2) 0.003(2) 0.018(3)
N(32) 0.067(4) 0.100(5) 0.071(4) 0.033(4) 0.029(3) 0.027(4)
N(41) 0.045(3) 0.052(3) 0.058(3) 0.014(2) 0.013(3) 0.012(3)
N(42) 0.071(4) 0.095(5) 0.060(4) 0.036(4) 0.020(3) 0.026(4)
C(1) 0.029(3) 0.068(4) 0.069(4) 0.010(3) 0.007(3) 0.004(3)
C(2) 0.038(3) 0.071(5) 0.075(5) 0.023(3) 0.010(3) 0.021(4)
C(3) 0.033(3) 0.048(4) 0.083(5) 0.013(3) 0.014(3) 0.008(3)
C(4) 0.048(4) 0.075(5) 0.078(5) 0.031(4) 0.007(4) 0.032(4)
C(5) 0.043(4) 0.105(6) 0.093(6) 0.034(4) 0.020(4) 0.051(5)
C(6) 0.054(4) 0.088(5) 0.076(5) 0.039(4) 0.029(4) 0.027(4)
C(10) 0.040(4) 0.066(5) 0.102(6) 0.008(3) 0.013(4) -0.009(4)
C(11) 0.039(3) 0.051(4) 0.075(5) 0.004(3) 0.018(3) -0.001(3)
C(12) 0.049(4) 0.064(4) 0.069(5) 0.006(3) 0.012(3) 0.011(4)
C(13) 0.045(4) 0.061(4) 0.070(5) 0.012(3) 0.008(3) 0.007(4)
C(14) 0.051(4) 0.079(5) 0.064(5) 0.021(4) 0.011(3) 0.009(4)
C(15) 0.056(4) 0.083(5) 0.063(5) 0.027(4) 0.006(4) 0.010(4)
C(20) 0.037(3) 0.091(6) 0.085(6) 0.016(4) 0.014(4) 0.005(4)
C(21) 0.043(4) 0.076(5) 0.064(4) 0.019(3) 0.014(3) -0.001(4)
C(22) 0.054(4) 0.070(5) 0.093(6) 0.018(4) 0.010(4) 0.010(4)
C(23) 0.057(4) 0.062(5) 0.085(6) 0.017(4) 0.007(4) 0.016(4)
C(24) 0.041(4) 0.071(5) 0.074(5) 0.010(3) 0.009(3) 0.012(4)
C(25) 0.047(4) 0.064(5) 0.080(5) 0.015(4) -0.001(4) -0.001(4)
C(30) 0.061(5) 0.106(6) 0.062(5) 0.029(4) 0.006(4) 0.029(4)
C(31) 0.052(4) 0.092(6) 0.041(4) 0.015(4) 0.009(3) 0.016(4)
C(32) 0.069(5) 0.075(6) 0.086(6) 0.018(4) 0.029(4) 0.014(4)
C(33) 0.075(6) 0.080(5) 0.088(6) 0.031(5) 0.039(5) 0.030(5)
C(34) 0.053(4) 0.097(6) 0.071(5) 0.018(4) 0.023(4) 0.011(5)
C(35) 0.078(5) 0.077(5) 0.060(5) 0.019(4) 0.021(4) 0.016(4)
C(40) 0.070(5) 0.071(5) 0.067(5) 0.025(4) 0.021(4) 0.007(4)
C(41) 0.067(5) 0.058(4) 0.039(4) 0.019(3) 0.011(3) 0.004(3)
C(42) 0.061(5) 0.071(5) 0.066(5) 0.008(4) 0.005(4) 0.021(4)
C(43) 0.094(6) 0.071(5) 0.065(5) 0.037(5) 0.021(5) 0.021(4)
C(44) 0.055(5) 0.108(7) 0.069(5) 0.011(5) -0.003(4) 0.025(5)
C(45) 0.067(5) 0.068(5) 0.057(4) 0.006(4) 0.002(4) 0.014(4)

loop_
_atom_type_symbol
_atom_type_description
_atom_type_scat_dispersion_real
_atom_type_scat_dispersion_imag
_atom_type_scat_source
C C 0.003 0.002
;International Tables for Crystallography
(1992, Vol. C, Tables 4.2.6.8 and 6.1.1.1)
;
H H 0.000 0.000
;International Tables for Crystallography
(1992, Vol. C, Table 6.1.1.2)
;
N N 0.006 0.003
;International Tables for Crystallography
(1992, Vol. C, Tables 4.2.6.8 and 6.1.1.1)
;
Ag Ag -0.897 1.101
;International Tables for Crystallography
(1992, Vol. C, Tables 4.2.6.8 and 6.1.1.1)
;
Cl Cl 0.148 0.159
;International Tables for Crystallography
(1992, Vol. C, Tables 4.2.6.8 and 6.1.1.1)
;
O O 0.011 0.006
;International Tables for Crystallography
(1992, Vol. C, Tables 4.2.6.8 and 6.1.1.1)
;

loop_
_geom_angle_atom_site_label_1
_geom_angle_atom_site_label_2
_geom_angle_atom_site_label_3
_geom_angle
_geom_angle_site_symmetry_1
_geom_angle_site_symmetry_2
_geom_angle_site_symmetry_3
_geom_angle_publ_flag
N(11) Ag(1) N(12) 116.5(2) 1_555 . 2_668 yes
N(11) Ag(1) N(21) 93.7(2) 1_555 . 1_555 yes
N(12) Ag(1) N(21) 145.3(2) 2_668 . 1_555 yes
N(22) Ag(2) N(31) 141.1(2) 1_555 . 1_555 yes
N(22) Ag(2) N(41) 134.7(2) 1_555 . 1_555 yes
N(31) Ag(2) N(41) 84.1(2) 1_555 . 1_555 yes
Ag(3) Ag(3) N(32) 74.6(2) 2_658 . 2_657 yes
Ag(3) Ag(3) N(42) 111.9(2) 2_658 . 1_555 yes
N(32) Ag(3) N(42) 173.0(3) 2_657 . 1_555 yes
O(11) Cl(1) O(12) 112.4(5) 1_555 . 1_555 yes
O(11) Cl(1) O(13) 110.2(4) 1_555 . 1_555 yes
O(11) Cl(1) O(14) 105.6(5) 1_555 . 1_555 yes
O(12) Cl(1) O(13) 110.9(4) 1_555 . 1_555 yes
O(12) Cl(1) O(14) 107.0(5) 1_555 . 1_555 yes
O(13) Cl(1) O(14) 110.6(5) 1_555 . 1_555 yes
O(21) Cl(2) O(22) 114.0(6) 1_555 . 1_555 yes
O(21) Cl(2) O(23) 105.8(6) 1_555 . 1_555 yes
O(21) Cl(2) O(24) 113.5(7) 1_555 . 1_555 yes
O(22) Cl(2) O(23) 106(1) 1_555 . 1_555 yes
O(22) Cl(2) O(24) 109.6(10) 1_555 . 1_555 yes
O(23) Cl(2) O(24) 108(1) 1_555 . 1_555 yes
O(31) Cl(3) O(32) 111.2(5) 1_555 . 1_555 yes
O(31) Cl(3) O(33) 112.7(6) 1_555 . 1_555 yes
O(31) Cl(3) O(34) 110.6(5) 1_555 . 1_555 yes
O(32) Cl(3) O(33) 103.8(6) 1_555 . 1_555 yes
O(32) Cl(3) O(34) 109.7(8) 1_555 . 1_555 yes
O(33) Cl(3) O(34) 108.6(8) 1_555 . 1_555 yes
Ag(1) N(11) C(1) 114.0(4) 1_555 . 1_555 yes
Ag(1) N(11) C(10) 117.7(4) 1_555 . 1_555 yes
C(1) N(11) C(10) 107.8(5) 1_555 . 1_555 yes
Ag(1) N(12) C(13) 116.7(4) 2_668 . 1_555 yes
Ag(1) N(12) C(14) 124.6(5) 2_668 . 1_555 yes
C(13) N(12) C(14) 118.6(6) 1_555 . 1_555 yes
Ag(1) N(21) C(3) 112.3(4) 1_555 . 1_555 yes
Ag(1) N(21) C(20) 117.1(4) 1_555 . 1_555 yes
C(3) N(21) C(20) 112.0(5) 1_555 . 1_555 yes
Ag(2) N(22) C(23) 119.1(5) 1_555 . 1_555 yes
Ag(2) N(22) C(24) 123.4(5) 1_555 . 1_555 yes
C(23) N(22) C(24) 117.5(6) 1_555 . 1_555 yes
Ag(2) N(31) C(4) 118.0(4) 1_555 . 1_555 yes
Ag(2) N(31) C(30) 112.9(4) 1_555 . 1_555 yes
C(4) N(31) C(30) 111.8(5) 1_555 . 1_555 yes
Ag(3) N(32) C(33) 121.3(6) 2_657 . 1_555 yes
Ag(3) N(32) C(34) 120.8(6) 2_657 . 1_555 yes
C(33) N(32) C(34) 117.4(7) 1_555 . 1_555 yes
Ag(2) N(41) C(6) 111.6(4) 1_555 . 1_555 yes
Ag(2) N(41) C(40) 114.2(4) 1_555 . 1_555 yes
C(6) N(41) C(40) 111.0(5) 1_555 . 1_555 yes
Ag(3) N(42) C(43) 122.4(6) 1_555 . 1_555 yes
Ag(3) N(42) C(44) 120.5(6) 1_555 . 1_555 yes
C(43) N(42) C(44) 117.0(7) 1_555 . 1_555 yes
N(11) C(1) C(2) 113.2(5) 1_555 . 1_555 yes
C(1) C(2) C(3) 117.2(6) 1_555 . 1_555 yes
N(21) C(3) C(2) 115.1(6) 1_555 . 1_555 yes
N(31) C(4) C(5) 113.3(5) 1_555 . 1_555 yes
C(4) C(5) C(6) 116.3(6) 1_555 . 1_555 yes
N(41) C(6) C(5) 111.8(6) 1_555 . 1_555 yes
N(11) C(10) C(11) 112.7(5) 1_555 . 1_555 yes
C(10) C(11) C(12) 121.2(7) 1_555 . 1_555 yes
C(10) C(11) C(15) 121.9(7) 1_555 . 1_555 yes
C(12) C(11) C(15) 116.8(6) 1_555 . 1_555 yes
C(11) C(12) C(13) 120.4(7) 1_555 . 1_555 yes
N(12) C(13) C(12) 122.4(7) 1_555 . 1_555 yes
N(12) C(14) C(15) 121.7(7) 1_555 . 1_555 yes
C(11) C(15) C(14) 120.1(7) 1_555 . 1_555 yes
N(21) C(20) C(21) 111.8(6) 1_555 . 1_555 yes
C(20) C(21) C(22) 120.5(7) 1_555 . 1_555 yes
C(20) C(21) C(25) 123.2(7) 1_555 . 1_555 yes
C(22) C(21) C(25) 116.3(6) 1_555 . 1_555 yes
C(21) C(22) C(23) 119.7(7) 1_555 . 1_555 yes
N(22) C(23) C(22) 123.9(7) 1_555 . 1_555 yes
N(22) C(24) C(25) 121.9(7) 1_555 . 1_555 yes
C(21) C(25) C(24) 120.8(7) 1_555 . 1_555 yes
N(31) C(30) C(31) 108.2(5) 1_555 . 1_555 yes
C(30) C(31) C(32) 121.9(7) 1_555 . 1_555 yes
C(30) C(31) C(35) 121.1(7) 1_555 . 1_555 yes
C(32) C(31) C(35) 116.7(7) 1_555 . 1_555 yes
C(31) C(32) C(33) 119.8(7) 1_555 . 1_555 yes
N(32) C(33) C(32) 123.2(8) 1_555 . 1_555 yes
N(32) C(34) C(35) 122.2(7) 1_555 . 1_555 yes
C(31) C(35) C(34) 120.6(7) 1_555 . 1_555 yes
N(41) C(40) C(41) 109.9(5) 1_555 . 1_555 yes
C(40) C(41) C(42) 121.4(7) 1_555 . 1_555 yes
C(40) C(41) C(45) 120.1(7) 1_555 . 1_555 yes
C(42) C(41) C(45) 118.4(7) 1_555 . 1_555 yes
C(41) C(42) C(43) 119.5(7) 1_555 . 1_555 yes
N(42) C(43) C(42) 122.5(7) 1_555 . 1_555 yes
N(42) C(44) C(45) 123.7(7) 1_555 . 1_555 yes
C(41) C(45) C(44) 118.8(7) 1_555 . 1_555 yes
N(5) C(51) C(51) 153(3) 1_555 . 2_767 yes

loop_
_geom_bond_atom_site_label_1
_geom_bond_atom_site_label_2
_geom_bond_distance
_geom_bond_site_symmetry_1
_geom_bond_site_symmetry_2
_geom_bond_publ_flag
Ag(1) N(11) 2.374(5) . . yes
Ag(1) N(12) 2.234(5) . 2_668 yes
Ag(1) N(21) 2.284(5) . . yes
Ag(2) N(22) 2.237(5) . . yes
Ag(2) N(31) 2.368(5) . . yes
Ag(2) N(41) 2.338(5) . . yes
Ag(3) Ag(3) 3.179(1) . 2_658 yes
Ag(3) N(32) 2.108(6) . 2_657 yes
Ag(3) N(42) 2.108(6) . . yes
Cl(1) O(11) 1.406(6) . . yes
Cl(1) O(12) 1.392(6) . . yes
Cl(1) O(13) 1.412(6) . . yes
Cl(1) O(14) 1.422(8) . . yes
Cl(2) O(21) 1.382(6) . . yes
Cl(2) O(22) 1.32(1) . . yes
Cl(2) O(23) 1.333(10) . . yes
Cl(2) O(24) 1.237(10) . . yes
Cl(3) O(31) 1.405(6) . . yes
Cl(3) O(32) 1.390(8) . . yes
Cl(3) O(33) 1.390(9) . . yes
Cl(3) O(34) 1.342(8) . . yes
N(5) C(51) 1.04(4) . . yes
N(11) C(1) 1.492(7) . . yes
N(11) C(10) 1.478(8) . . yes
N(12) C(13) 1.320(9) . . yes
N(12) C(14) 1.333(9) . . yes
N(21) C(3) 1.481(7) . . yes
N(21) C(20) 1.451(9) . . yes
N(22) C(23) 1.329(9) . . yes
N(22) C(24) 1.337(9) . . yes
N(31) C(4) 1.457(8) . . yes
N(31) C(30) 1.472(9) . . yes
N(32) C(33) 1.330(10) . . yes
N(32) C(34) 1.34(1) . . yes
N(41) C(6) 1.489(8) . . yes
N(41) C(40) 1.460(9) . . yes
N(42) C(43) 1.34(1) . . yes
N(42) C(44) 1.32(1) . . yes
C(1) C(2) 1.534(10) . . yes
C(2) C(3) 1.471(10) . . yes
C(4) C(5) 1.49(1) . . yes
C(5) C(6) 1.52(1) . . yes
C(10) C(11) 1.510(9) . . yes
C(11) C(12) 1.376(10) . . yes
C(11) C(15) 1.375(10) . . yes
C(12) C(13) 1.372(9) . . yes
C(14) C(15) 1.386(9) . . yes
C(20) C(21) 1.490(9) . . yes
C(21) C(22) 1.398(10) . . yes
C(21) C(25) 1.38(1) . . yes
C(22) C(23) 1.354(10) . . yes
C(24) C(25) 1.379(9) . . yes
C(30) C(31) 1.487(10) . . yes
C(31) C(32) 1.39(1) . . yes
C(31) C(35) 1.37(1) . . yes
C(32) C(33) 1.38(1) . . yes
C(34) C(35) 1.38(1) . . yes
C(40) C(41) 1.514(9) . . yes
C(41) C(42) 1.354(9) . . yes
C(41) C(45) 1.384(10) . . yes
C(42) C(43) 1.39(1) . . yes
C(44) C(45) 1.37(1) . . yes
C(51) C(51) 1.42(3) . 2_767 yes

loop_
_geom_contact_atom_site_label_1
_geom_contact_atom_site_label_2
_geom_contact_distance
_geom_contact_site_symmetry_1
_geom_contact_site_symmetry_2
_geom_contact_publ_flag
Ag(3) Ag(3) 3.179(1) . 2_658 ?
Ag(1) O(24) 2.93(1) . 2_667 ?
Ag(1) O(33) 3.508(10) . 1_556 ?
Ag(2) O(21) 2.973(7) . . ?
Ag(2) O(12) 3.017(8) . 2_656 ?
Ag(2) O(14) 3.493(8) . 2_656 ?
Ag(2) O(23) 3.56(1) . . ?
Ag(3) O(31) 3.084(7) . 2_657 ?
Ag(3) O(33) 3.20(1) . 1_556 ?
Ag(3) N(32) 3.316(6) . 1_556 ?
O(11) C(3) 3.217(9) . 1_554 ?
O(11) C(33) 3.37(1) . 2_656 ?
O(11) C(2) 3.400(9) . 1_554 ?
O(11) C(32) 3.42(1) . 2_656 ?
O(11) N(21) 3.428(9) . 1_554 ?
O(12) C(24) 3.308(9) . 2_656 ?
O(12) C(33) 3.40(1) . 2_656 ?
O(12) C(42) 3.42(1) . 2_656 ?
O(12) C(32) 3.49(1) . 2_656 ?
O(12) C(43) 3.52(1) . 2_656 ?
O(12) N(22) 3.594(9) . 2_656 ?
O(13) C(6) 3.168(10) . 1_654 ?
O(13) N(41) 3.238(8) . 1_654 ?
O(13) C(42) 3.33(1) . 2_656 ?
O(13) C(5) 3.424(10) . 1_654 ?
O(13) C(43) 3.47(1) . 2_656 ?
O(13) C(40) 3.48(1) . 1_654 ?
O(14) N(31) 3.110(9) . 2_656 ?
O(14) N(41) 3.414(10) . 2_656 ?
O(14) C(32) 3.52(1) . 2_656 ?
O(14) C(42) 3.56(1) . 1_654 ?
O(21) C(23) 3.459(10) . . ?
O(21) C(15) 3.48(1) . 2_668 ?
O(21) C(6) 3.57(1) . . ?
O(22) C(51) 3.41(2) . 1_455 ?
O(22) C(1) 3.50(1) . 2_667 ?
O(22) C(3) 3.50(1) . 2_667 ?
O(22) C(51) 3.60(2) . 2_667 ?
O(23) C(35) 3.43(1) . . ?
O(23) C(12) 3.48(1) . 2_667 ?
O(23) C(30) 3.51(2) . . ?
O(24) C(22) 3.43(1) . 2_667 ?
O(31) C(33) 3.46(1) . 2_656 ?
O(31) C(43) 3.522(9) . 2_657 ?
O(31) C(34) 3.53(1) . . ?
O(32) C(13) 3.28(1) . 2_667 ?
O(32) C(34) 3.41(1) . . ?
O(33) C(44) 3.34(1) . 1_554 ?
O(33) C(33) 3.56(1) . 2_656 ?
O(34) N(11) 3.187(10) . 1_554 ?
O(34) N(5) 3.24(4) . . ?
O(34) C(5) 3.30(1) . 1_655 ?
O(34) C(4) 3.49(1) . 1_655 ?
O(34) C(2) 3.58(1) . 1_554 ?
N(32) N(42) 3.410(9) . 1_554 ?
N(32) C(43) 3.576(10) . 1_554 ?
N(42) C(34) 3.330(10) . 1_556 ?
C(1) C(1) 3.51(1) . 2_768 ?
C(31) C(42) 3.571(10) . 1_554 ?
C(32) C(43) 3.52(1) . 1_554 ?
C(33) C(43) 3.46(1) . 1_554 ?
C(34) C(44) 3.60(1) . 1_554 ?

loop_
_geom_torsion_atom_site_label_1
_geom_torsion_atom_site_label_2
_geom_torsion_atom_site_label_3
_geom_torsion_atom_site_label_4
_geom_torsion
_geom_torsion_site_symmetry_1
_geom_torsion_site_symmetry_2
_geom_torsion_site_symmetry_3
_geom_torsion_site_symmetry_4
_geom_torsion_publ_flag
Ag(1) N(11) C(1) C(2) -46.0(7) 1_555 1_555 1_555 1_555 yes
Ag(1) N(11) C(10) C(11) 48.4(8) 1_555 1_555 1_555 1_555 yes
Ag(1) N(12) C(13) C(12) 174.3(5) 1_555 2_668 2_668 2_668 yes
Ag(1) N(12) C(14) C(15) -174.5(5) 1_555 2_668 2_668 2_668 yes
Ag(1) N(21) C(3) C(2) 54.7(6) 1_555 1_555 1_555 1_555 yes
Ag(1) N(21) C(20) C(21) -42.3(8) 1_555 1_555 1_555 1_555 yes
Ag(2) N(22) C(23) C(22) 175.7(7) 1_555 1_555 1_555 1_555 yes
Ag(2) N(22) C(24) C(25) -175.3(6) 1_555 1_555 1_555 1_555 yes
Ag(2) N(31) C(4) C(5) -56.3(7) 1_555 1_555 1_555 1_555 yes
Ag(2) N(31) C(30) C(31) 40.9(7) 1_555 1_555 1_555 1_555 yes
Ag(2) N(41) C(6) C(5) 69.5(6) 1_555 1_555 1_555 1_555 yes
Ag(2) N(41) C(40) C(41) -49.4(7) 1_555 1_555 1_555 1_555 yes
Ag(3) Ag(3) N(42) C(43) 72.5(6) 1_555 2_658 2_658 2_658 yes
Ag(3) Ag(3) N(42) C(44) -104.1(6) 1_555 2_658 2_658 2_658 yes
Ag(3) N(32) C(33) C(32) -172.3(6) 1_555 2_657 2_657 2_657 yes
Ag(3) N(32) C(34) C(35) 171.0(6) 1_555 2_657 2_657 2_657 yes
Ag(3) N(42) C(43) C(42) 173.7(5) 1_555 1_555 1_555 1_555 yes
Ag(3) N(42) C(44) C(45) -175.8(6) 1_555 1_555 1_555 1_555 yes
N(5) C(51) C(51) N(5) -180.0 1_555 1_555 2_767 2_767 yes
N(11) Ag(1) N(12) C(13) -49.4(5) 1_555 1_555 2_668 2_668 yes
N(11) Ag(1) N(12) C(14) 126.3(5) 1_555 1_555 2_668 2_668 yes
N(11) Ag(1) N(21) C(3) -26.5(4) 1_555 1_555 1_555 1_555 yes
N(11) Ag(1) N(21) C(20) -158.2(5) 1_555 1_555 1_555 1_555 yes
N(11) C(1) C(2) C(3) 78.3(8) 1_555 1_555 1_555 1_555 yes
N(11) C(10) C(11) C(12) -96.4(8) 1_555 1_555 1_555 1_555 yes
N(11) C(10) C(11) C(15) 85.3(9) 1_555 1_555 1_555 1_555 yes
N(12) Ag(1) N(11) C(1) 173.3(4) 1_555 2_668 2_668 2_668 yes
N(12) Ag(1) N(11) C(10) 45.6(5) 1_555 2_668 2_668 2_668 yes
N(12) Ag(1) N(21) C(3) 178.1(4) 1_555 2_668 2_668 2_668 yes
N(12) Ag(1) N(21) C(20) -50.3(6) 1_555 2_668 2_668 2_668 yes
N(12) C(13) C(12) C(11) -1(1) 1_555 1_555 1_555 1_555 yes
N(12) C(14) C(15) C(11) 0(1) 1_555 1_555 1_555 1_555 yes
N(21) Ag(1) N(11) C(1) 24.3(4) 1_555 1_555 1_555 1_555 yes
N(21) Ag(1) N(11) C(10) 152.0(5) 1_555 1_555 1_555 1_555 yes
N(21) Ag(1) N(12) C(13) 98.5(6) 1_555 1_555 2_668 2_668 yes
N(21) Ag(1) N(12) C(14) -85.8(7) 1_555 1_555 2_668 2_668 yes
N(21) C(3) C(2) C(1) -84.8(7) 1_555 1_555 1_555 1_555 yes
N(21) C(20) C(21) C(22) 88.2(9) 1_555 1_555 1_555 1_555 yes
N(21) C(20) C(21) C(25) -89.2(9) 1_555 1_555 1_555 1_555 yes
N(22) Ag(2) N(31) C(4) -140.8(5) 1_555 1_555 1_555 1_555 yes
N(22) Ag(2) N(31) C(30) -7.9(6) 1_555 1_555 1_555 1_555 yes
N(22) Ag(2) N(41) C(6) 136.2(4) 1_555 1_555 1_555 1_555 yes
N(22) Ag(2) N(41) C(40) 9.4(5) 1_555 1_555 1_555 1_555 yes
N(22) C(23) C(22) C(21) 0(1) 1_555 1_555 1_555 1_555 yes
N(22) C(24) C(25) C(21) -1(1) 1_555 1_555 1_555 1_555 yes
N(31) Ag(2) N(22) C(23) 85.2(6) 1_555 1_555 1_555 1_555 yes
N(31) Ag(2) N(22) C(24) -97.6(6) 1_555 1_555 1_555 1_555 yes
N(31) Ag(2) N(41) C(6) -45.9(4) 1_555 1_555 1_555 1_555 yes
N(31) Ag(2) N(41) C(40) -172.8(4) 1_555 1_555 1_555 1_555 yes
N(31) C(4) C(5) C(6) 70.2(8) 1_555 1_555 1_555 1_555 yes
N(31) C(30) C(31) C(32) 73.7(9) 1_555 1_555 1_555 1_555 yes
N(31) C(30) C(31) C(35) -100.1(8) 1_555 1_555 1_555 1_555 yes
N(32) C(33) C(32) C(31) -2(1) 1_555 1_555 1_555 1_555 yes
N(32) C(34) C(35) C(31) 0(1) 1_555 1_555 1_555 1_555 yes
N(41) Ag(2) N(22) C(23) -98.2(6) 1_555 1_555 1_555 1_555 yes
N(41) Ag(2) N(22) C(24) 79.1(6) 1_555 1_555 1_555 1_555 yes
N(41) Ag(2) N(31) C(4) 41.6(5) 1_555 1_555 1_555 1_555 yes
N(41) Ag(2) N(31) C(30) 174.4(5) 1_555 1_555 1_555 1_555 yes
N(41) C(6) C(5) C(4) -79.7(8) 1_555 1_555 1_555 1_555 yes
N(41) C(40) C(41) C(42) -73.9(8) 1_555 1_555 1_555 1_555 yes
N(41) C(40) C(41) C(45) 102.8(7) 1_555 1_555 1_555 1_555 yes
N(42) C(43) C(42) C(41) 1(1) 1_555 1_555 1_555 1_555 yes
N(42) C(44) C(45) C(41) 2(1) 1_555 1_555 1_555 1_555 yes
C(1) N(11) C(10) C(11) 179.0(6) 1_555 1_555 1_555 1_555 yes
C(2) C(1) N(11) C(10) -178.6(6) 1_555 1_555 1_555 1_555 yes
C(2) C(3) N(21) C(20) -171.1(6) 1_555 1_555 1_555 1_555 yes
C(3) N(21) C(20) C(21) -174.1(6) 1_555 1_555 1_555 1_555 yes
C(4) N(31) C(30) C(31) 176.7(6) 1_555 1_555 1_555 1_555 yes
C(5) C(4) N(31) C(30) 170.3(6) 1_555 1_555 1_555 1_555 yes
C(5) C(6) N(41) C(40) -161.9(6) 1_555 1_555 1_555 1_555 yes
C(6) N(41) C(40) C(41) -176.6(6) 1_555 1_555 1_555 1_555 yes
C(10) C(11) C(12) C(13) -177.3(6) 1_555 1_555 1_555 1_555 yes
C(10) C(11) C(15) C(14) 177.9(7) 1_555 1_555 1_555 1_555 yes
C(12) C(11) C(15) C(14) 0(1) 1_555 1_555 1_555 1_555 yes
C(12) C(13) N(12) C(14) 1(1) 1_555 1_555 1_555 1_555 yes
C(13) N(12) C(14) C(15) -1(1) 1_555 1_555 1_555 1_555 yes
C(13) C(12) C(11) C(15) 1(1) 1_555 1_555 1_555 1_555 yes
C(20) C(21) C(22) C(23) -177.0(7) 1_555 1_555 1_555 1_555 yes
C(20) C(21) C(25) C(24) 177.2(7) 1_555 1_555 1_555 1_555 yes
C(22) C(21) C(25) C(24) 0(1) 1_555 1_555 1_555 1_555 yes
C(22) C(23) N(22) C(24) -1(1) 1_555 1_555 1_555 1_555 yes
C(23) N(22) C(24) C(25) 2(1) 1_555 1_555 1_555 1_555 yes
C(23) C(22) C(21) C(25) 0(1) 1_555 1_555 1_555 1_555 yes
C(30) C(31) C(32) C(33) -170.1(7) 1_555 1_555 1_555 1_555 yes
C(30) C(31) C(35) C(34) 171.4(7) 1_555 1_555 1_555 1_555 yes
C(32) C(31) C(35) C(34) -2(1) 1_555 1_555 1_555 1_555 yes
C(32) C(33) N(32) C(34) 0(1) 1_555 1_555 1_555 1_555 yes
C(33) N(32) C(34) C(35) 1(1) 1_555 1_555 1_555 1_555 yes
C(33) C(32) C(31) C(35) 3(1) 1_555 1_555 1_555 1_555 yes
C(40) C(41) C(42) C(43) 178.0(7) 1_555 1_555 1_555 1_555 yes
C(40) C(41) C(45) C(44) -180.0(7) 1_555 1_555 1_555 1_555 yes
C(42) C(41) C(45) C(44) -3(1) 1_555 1_555 1_555 1_555 yes
C(42) C(43) N(42) C(44) -2(1) 1_555 1_555 1_555 1_555 yes
C(43) N(42) C(44) C(45) 0(1) 1_555 1_555 1_555 1_555 yes
C(43) C(42) C(41) C(45) 1(1) 1_555 1_555 1_555 1_555 yes
